data_1558092
loop_
_publ_author_name
'Yu, Zhang-Long'
'Cheng, Yong-Feng'
'Jiang, Na-Chuan'
'Wang, Jian'
'Fan, Li-Wen'
'Yuan, Yue'
'Li, Zhong-Liang'
'Gu, Qiang-Shuai'
'Liu, Xin-Yuan'

_publ_section_title
;
 Desymmetrization of unactivated bis-alkenes via chiral Br\/onsted
 acid-catalysed hydroamination
;
_journal_issue 23
_journal_name_full 'Chemical Science'
_journal_page_first 5987
_journal_page_last 5993
_journal_paper_doi 10.1039/D0SC00001A
_journal_volume 11
_journal_year 2020
_chemical_absolute_configuration ad
_chemical_formula_moiety 'C33 H28 F6 N2 S2'
_chemical_formula_sum 'C33 H28 F6 N2 S2'
_chemical_formula_weight 630.69
_space_group_crystal_system monoclinic
_space_group_IT_number 4
_space_group_name_Hall 'P 2yb'
_space_group_name_H-M_alt 'P 1 21 1'
_atom_sites_solution_hydrogens mixed
_atom_sites_solution_primary dual
_audit_creation_date 2017-09-04
_audit_creation_method
;
Olex2 1.2
(compiled 2017.08.10 svn.r3458 for OlexSys, GUI svn.r5381)
;
_audit_update_record
;
2018-07-03 deposited with the CCDC.	2020-05-20 downloaded from the CCDC.
;
_cell_angle_alpha 90
_cell_angle_beta 106.158(2)
_cell_angle_gamma 90
_cell_formula_units_Z 2
_cell_length_a 10.6734(7)
_cell_length_b 13.4920(9)
_cell_length_c 10.8926(8)
_cell_measurement_reflns_used 9799
_cell_measurement_temperature 120
_cell_measurement_theta_max 27.502
_cell_measurement_theta_min 2.363
_cell_volume 1506.63(18)
_computing_cell_refinement 'SAINT v8.37A (Bruker, 2015)'
_computing_data_reduction 'SAINT v8.37A (Bruker, 2015)'
_computing_molecular_graphics 'Olex2 (Dolomanov et al., 2009)'
_computing_publication_material 'Olex2 (Dolomanov et al., 2009)'
_computing_structure_refinement 'ShelXL (Sheldrick, 2015)'
_computing_structure_solution 'ShelXT (Sheldrick, 2015)'
_diffrn_ambient_temperature 120
_diffrn_detector 'Bruker PHOTO 100 area detector'
_diffrn_detector_area_resol_mean 7.9
_diffrn_detector_type 'CCD area detector'
_diffrn_measured_fraction_theta_full 0.998
_diffrn_measured_fraction_theta_max 0.998
_diffrn_measurement_device 'three-circle diffractometer'
_diffrn_measurement_device_type 'Bruker PHOTO 100 area detector'
_diffrn_measurement_method '\w and \f scans'
_diffrn_radiation_monochromator 'mirror optics'
_diffrn_radiation_probe x-ray
_diffrn_radiation_type MoK\a
_diffrn_radiation_wavelength 0.71073
_diffrn_reflns_av_R_equivalents 0.0338
_diffrn_reflns_av_unetI/netI 0.0250
_diffrn_reflns_Laue_measured_fraction_full 0.998
_diffrn_reflns_Laue_measured_fraction_max 0.998
_diffrn_reflns_limit_h_max 13
_diffrn_reflns_limit_h_min -13
_diffrn_reflns_limit_k_max 17
_diffrn_reflns_limit_k_min -17
_diffrn_reflns_limit_l_max 13
_diffrn_reflns_limit_l_min -14
_diffrn_reflns_number 37838
_diffrn_reflns_point_group_measured_fraction_full 0.998
_diffrn_reflns_point_group_measured_fraction_max 0.996
_diffrn_reflns_theta_full 25.242
_diffrn_reflns_theta_max 27.531
_diffrn_reflns_theta_min 2.363
_diffrn_source 'microfocus sealed X-ray tube'
_diffrn_source_type 'Incoatec I\ms'
_diffrn_standards_number 0
_exptl_absorpt_coefficient_mu 0.240
_exptl_absorpt_correction_T_max 0.7456
_exptl_absorpt_correction_T_min 0.7094
_exptl_absorpt_correction_type multi-scan
_exptl_absorpt_process_details
'SADABS-2014/5 (Bruker,2014/5) was used for absorption correction. wR2(int) was 0.0954 before and 0.0506 after correction. The Ratio of minimum to maximum transmission is 0.9514. The \l/2 correction factor is Not present.'
_exptl_crystal_colour colourless
_exptl_crystal_colour_primary colourless
_exptl_crystal_density_diffrn 1.390
_exptl_crystal_description block
_exptl_crystal_F_000 652
_exptl_crystal_size_max 0.36
_exptl_crystal_size_mid 0.36
_exptl_crystal_size_min 0.29
_refine_diff_density_max 0.206
_refine_diff_density_min -0.261
_refine_diff_density_rms 0.043
_refine_ls_abs_structure_details
;
 Flack x determined using 2985 quotients [(I+)-(I-)]/[(I+)+(I-)]
 (Parsons, Flack and Wagner, Acta Cryst. B69 (2013) 249-259).
;
_refine_ls_abs_structure_Flack -0.017(15)
_refine_ls_extinction_method none
_refine_ls_goodness_of_fit_ref 1.060
_refine_ls_hydrogen_treatment mixed
_refine_ls_matrix_type full
_refine_ls_number_parameters 393
_refine_ls_number_reflns 6927
_refine_ls_number_restraints 2
_refine_ls_restrained_S_all 1.060
_refine_ls_R_factor_all 0.0307
_refine_ls_R_factor_gt 0.0276
_refine_ls_shift/su_max 0.000
_refine_ls_shift/su_mean 0.000
_refine_ls_structure_factor_coef Fsqd
_refine_ls_weighting_details 'w=1/[\s^2^(Fo^2^)+(0.0344P)^2^+0.3240P] where P=(Fo^2^+2Fc^2^)/3'
_refine_ls_weighting_scheme calc
_refine_ls_wR_factor_gt 0.0664
_refine_ls_wR_factor_ref 0.0679
_reflns_Friedel_coverage 0.916
_reflns_Friedel_fraction_full 0.998
_reflns_Friedel_fraction_max 0.994
_reflns_number_gt 6575
_reflns_number_total 6927
_reflns_threshold_expression 'I > 2\s(I)'
_cod_data_source_file d0sc00001a2.cif
_cod_data_source_block mo_cxy0138_0m
_cod_depositor_comments
;Adding full bibliography for 1558092.cif.

 Adding full bibliography for 1558092.cif.
;
_cod_database_code 1558092
_shelx_shelxl_version_number 2016/6
_shelx_space_group_comment
;
The symmetry employed for this shelxl refinement is uniquely defined
by the following loop, which should always be used as a source of
symmetry information in preference to the above space-group names.
They are only intended as comments.
;
_shelx_estimated_absorpt_t_max 0.934
_shelx_estimated_absorpt_t_min 0.919
_olex2_refinement_description
;
1. Fixed Uiso
 At 1.2 times of:
  All C(H) groups, All C(H,H) groups
 At 1.5 times of:
  All C(H,H,H) groups
2. Restrained distances
 N1-H1
 0.88 with sigma of 0.02
3.a Secondary CH2 refined with riding coordinates:
 C18(H18A,H18B), C20(H20A,H20B), C25(H25A,H25B)
3.b Aromatic/amide H refined with riding coordinates:
 C4(H4), C6(H6), C8(H8), C11(H11), C12(H12), C13(H13), C14(H14), C15(H15),
 C21(H21), C23(H23), C24(H24), C29(H29), C30(H30), C31(H31), C32(H32), C33(H33)
3.c X=CH2 refined with riding coordinates:
 C27(H27A,H27B)
3.d Idealised Me refined as rotating group:
 C17(H17A,H17B,H17C)
;
_olex2_submission_special_instructions 'No special instructions were received'

loop_
_space_group_symop_operation_xyz
'x, y, z'
'-x, y+1/2, -z'

loop_
_atom_site_label
_atom_site_type_symbol
_atom_site_fract_x
_atom_site_fract_y
_atom_site_fract_z
_atom_site_U_iso_or_equiv
_atom_site_adp_type
_atom_site_occupancy
_atom_site_site_symmetry_order
_atom_site_calc_flag
_atom_site_refinement_flags_posn
_atom_site_refinement_flags_adp
_atom_site_refinement_flags_occupancy
_atom_site_disorder_assembly
_atom_site_disorder_group
S1 S 0.43907(5) 0.42381(4) 0.70830(5) 0.02270(12) Uani 1 1 d . . . . .
S2 S -0.15028(5) 0.29056(4) 0.51629(5) 0.02689(13) Uani 1 1 d . . . . .
F1 F 0.78743(13) 0.71642(12) 0.50879(16) 0.0367(4) Uani 1 1 d . . . . .
F2 F 0.71372(13) 0.56775(10) 0.50572(14) 0.0306(3) Uani 1 1 d . . . . .
F3 F 0.61930(15) 0.67059(11) 0.35894(13) 0.0320(3) Uani 1 1 d . . . . .
F4 F 0.55200(15) 0.99100(10) 0.66329(14) 0.0348(3) Uani 1 1 d . . . . .
F5 F 0.42333(19) 0.94978(11) 0.7730(2) 0.0547(5) Uani 1 1 d . . . . .
F6 F 0.6297(2) 0.92615(14) 0.84587(16) 0.0593(5) Uani 1 1 d . . . . .
N1 N 0.31549(16) 0.59908(13) 0.67773(17) 0.0181(3) Uani 1 1 d D . . . .
N2 N 0.22897(16) 0.47786(12) 0.77673(16) 0.0149(3) Uani 1 1 d . . . . .
C1 C 0.6775(2) 0.66219(17) 0.4849(2) 0.0232(4) Uani 1 1 d . . . . .
C2 C 0.5289(2) 0.92115(18) 0.7410(2) 0.0235(4) Uani 1 1 d . . . . .
C3 C 0.59080(19) 0.69532(15) 0.56436(19) 0.0180(4) Uani 1 1 d . . . . .
C4 C 0.60043(19) 0.79151(16) 0.61121(19) 0.0186(4) Uani 1 1 d . . . . .
H4 H 0.662285 0.836634 0.595014 0.022 Uiso 1 1 calc R . . . .
C5 C 0.5166(2) 0.81990(15) 0.68277(19) 0.0183(4) Uani 1 1 d . . . . .
C6 C 0.42633(19) 0.75440(15) 0.70644(19) 0.0161(4) Uani 1 1 d . . . . .
H6 H 0.370912 0.774695 0.756554 0.019 Uiso 1 1 calc R . . . .
C7 C 0.41670(19) 0.65837(15) 0.65662(18) 0.0156(4) Uani 1 1 d . . . . .
C8 C 0.49974(19) 0.62855(15) 0.58492(19) 0.0173(4) Uani 1 1 d . . . . .
H8 H 0.494108 0.563438 0.550606 0.021 Uiso 1 1 calc R . . . .
C9 C 0.32298(19) 0.50338(15) 0.72157(18) 0.0152(4) Uani 1 1 d . . . . .
C10 C 0.19876(19) 0.63825(15) 0.88171(19) 0.0166(4) Uani 1 1 d . . . . .
C11 C 0.3189(2) 0.62858(17) 0.9746(2) 0.0224(4) Uani 1 1 d . . . . .
H11 H 0.357469 0.564872 0.993071 0.027 Uiso 1 1 calc R . . . .
C12 C 0.3824(2) 0.71068(19) 1.0401(2) 0.0291(5) Uani 1 1 d . . . . .
H12 H 0.463628 0.702709 1.103019 0.035 Uiso 1 1 calc R . . . .
C13 C 0.3277(2) 0.80446(19) 1.0141(2) 0.0290(5) Uani 1 1 d . . . . .
H13 H 0.371709 0.860705 1.058307 0.035 Uiso 1 1 calc R . . . .
C14 C 0.2095(2) 0.81524(16) 0.9237(2) 0.0257(5) Uani 1 1 d . . . . .
H14 H 0.171573 0.879224 0.906123 0.031 Uiso 1 1 calc R . . . .
C15 C 0.1444(2) 0.73289(16) 0.8573(2) 0.0198(4) Uani 1 1 d . . . . .
H15 H 0.062730 0.741434 0.795282 0.024 Uiso 1 1 calc R . . . .
C16 C 0.13152(19) 0.54632(15) 0.80963(19) 0.0157(4) Uani 1 1 d . . . . .
C17 C 0.02238(19) 0.57356(16) 0.68958(19) 0.0180(4) Uani 1 1 d . . . . .
H17A H 0.056919 0.618165 0.635875 0.027 Uiso 1 1 calc GR . . . .
H17B H -0.048420 0.606707 0.714644 0.027 Uiso 1 1 calc GR . . . .
H17C H -0.011071 0.513198 0.641554 0.027 Uiso 1 1 calc GR . . . .
C18 C 0.0795(2) 0.47962(15) 0.9003(2) 0.0176(4) Uani 1 1 d . . . . .
H18A H -0.012850 0.495346 0.893170 0.021 Uiso 1 1 calc R . . . .
H18B H 0.131456 0.489437 0.990142 0.021 Uiso 1 1 calc R . . . .
C19 C 0.09287(19) 0.37154(15) 0.85734(19) 0.0162(4) Uani 1 1 d . . . . .
C20 C 0.22514(19) 0.37736(15) 0.82865(19) 0.0160(4) Uani 1 1 d . . . . .
H20A H 0.297352 0.367714 0.907498 0.019 Uiso 1 1 calc R . . . .
H20B H 0.231800 0.326450 0.765317 0.019 Uiso 1 1 calc R . . . .
C21 C -0.0037(2) 0.31029(15) 0.62670(19) 0.0192(4) Uani 1 1 d . . . . .
H21 H 0.078196 0.297934 0.611306 0.023 Uiso 1 1 calc R . . . .
C22 C -0.01751(19) 0.34574(15) 0.73934(19) 0.0167(4) Uani 1 1 d . . . . .
C23 C -0.1524(2) 0.35747(17) 0.7341(2) 0.0234(4) Uani 1 1 d . . . . .
H23 H -0.180960 0.381800 0.803625 0.028 Uiso 1 1 calc R . . . .
C24 C -0.2370(2) 0.32994(17) 0.6180(2) 0.0240(5) Uani 1 1 d . . . . .
H24 H -0.329431 0.332501 0.597759 0.029 Uiso 1 1 calc R . . . .
C25 C 0.0958(2) 0.29778(17) 0.96766(19) 0.0208(4) Uani 1 1 d . . . . .
H25A H 0.149882 0.326963 1.048463 0.025 Uiso 1 1 calc R . . . .
H25B H 0.005989 0.290993 0.975480 0.025 Uiso 1 1 calc R . . . .
C26 C 0.1476(2) 0.19538(17) 0.9536(2) 0.0241(5) Uani 1 1 d . . . . .
C27 C 0.2579(3) 0.1640(2) 1.0349(3) 0.0409(7) Uani 1 1 d . . . . .
H27A H 0.290293 0.099701 1.025338 0.049 Uiso 1 1 calc R . . . .
H27B H 0.304178 0.205777 1.102509 0.049 Uiso 1 1 calc R . . . .
C28 C 0.0745(2) 0.13022(15) 0.8475(2) 0.0226(4) Uani 1 1 d . . . . .
C29 C -0.0615(2) 0.12187(18) 0.8168(2) 0.0274(5) Uani 1 1 d . . . . .
H29 H -0.108571 0.158062 0.864252 0.033 Uiso 1 1 calc R . . . .
C30 C -0.1276(3) 0.0607(2) 0.7172(3) 0.0394(6) Uani 1 1 d . . . . .
H30 H -0.219758 0.054779 0.697508 0.047 Uiso 1 1 calc R . . . .
C31 C -0.0604(3) 0.0082(2) 0.6461(3) 0.0447(7) Uani 1 1 d . . . . .
H31 H -0.106268 -0.032695 0.577282 0.054 Uiso 1 1 calc R . . . .
C32 C 0.0733(3) 0.01589(19) 0.6763(3) 0.0400(6) Uani 1 1 d . . . . .
H32 H 0.120010 -0.020719 0.628814 0.048 Uiso 1 1 calc R . . . .
C33 C 0.1401(3) 0.07660(18) 0.7752(2) 0.0294(5) Uani 1 1 d . . . . .
H33 H 0.232316 0.081803 0.794223 0.035 Uiso 1 1 calc R . . . .
H1 H 0.258(2) 0.635(2) 0.699(3) 0.033(7) Uiso 1 1 d D . . . .

loop_
_atom_site_aniso_label
_atom_site_aniso_U_11
_atom_site_aniso_U_22
_atom_site_aniso_U_33
_atom_site_aniso_U_23
_atom_site_aniso_U_13
_atom_site_aniso_U_12
S1 0.0209(2) 0.0197(2) 0.0322(3) 0.0041(2) 0.0151(2) 0.0046(2)
S2 0.0250(3) 0.0302(3) 0.0224(3) -0.0053(2) 0.0015(2) -0.0046(2)
F1 0.0256(7) 0.0374(8) 0.0568(10) -0.0040(7) 0.0276(7) -0.0081(6)
F2 0.0297(7) 0.0249(7) 0.0444(8) 0.0069(6) 0.0224(6) 0.0085(6)
F3 0.0431(8) 0.0344(8) 0.0242(7) 0.0037(6) 0.0190(6) 0.0066(6)
F4 0.0464(9) 0.0206(7) 0.0395(8) 0.0039(6) 0.0158(7) -0.0045(6)
F5 0.0649(12) 0.0249(8) 0.0971(15) -0.0145(8) 0.0604(12) -0.0062(7)
F6 0.0864(13) 0.0304(8) 0.0352(9) -0.0115(7) -0.0262(9) 0.0080(9)
N1 0.0150(8) 0.0179(8) 0.0246(9) 0.0044(7) 0.0106(7) 0.0028(6)
N2 0.0149(8) 0.0147(8) 0.0165(8) -0.0003(7) 0.0067(7) 0.0001(6)
C1 0.0214(10) 0.0234(10) 0.0286(11) 0.0021(9) 0.0132(9) -0.0007(8)
C2 0.0262(10) 0.0218(10) 0.0228(10) 0.0013(9) 0.0072(8) -0.0002(9)
C3 0.0160(9) 0.0221(10) 0.0172(10) 0.0034(8) 0.0065(8) 0.0017(7)
C4 0.0153(9) 0.0206(9) 0.0201(9) 0.0032(8) 0.0050(7) -0.0017(8)
C5 0.0174(9) 0.0191(10) 0.0167(9) 0.0029(7) 0.0018(7) 0.0002(7)
C6 0.0150(9) 0.0192(9) 0.0147(9) 0.0030(7) 0.0049(7) 0.0026(7)
C7 0.0133(9) 0.0185(9) 0.0148(9) 0.0042(8) 0.0033(7) 0.0003(7)
C8 0.0180(9) 0.0175(9) 0.0169(9) 0.0001(7) 0.0059(8) -0.0001(7)
C9 0.0143(9) 0.0179(9) 0.0129(9) -0.0001(7) 0.0031(7) -0.0012(7)
C10 0.0184(9) 0.0178(9) 0.0151(9) -0.0008(7) 0.0070(7) -0.0031(7)
C11 0.0234(10) 0.0230(10) 0.0189(10) 0.0019(8) 0.0025(8) -0.0033(8)
C12 0.0289(11) 0.0355(13) 0.0197(11) -0.0028(9) 0.0017(9) -0.0092(10)
C13 0.0373(13) 0.0277(12) 0.0247(11) -0.0095(9) 0.0130(10) -0.0135(10)
C14 0.0352(12) 0.0186(10) 0.0302(12) -0.0047(9) 0.0207(10) -0.0031(9)
C15 0.0207(10) 0.0203(10) 0.0213(10) -0.0023(8) 0.0105(8) -0.0003(8)
C16 0.0147(9) 0.0172(9) 0.0167(9) -0.0012(7) 0.0068(7) -0.0009(7)
C17 0.0149(9) 0.0213(10) 0.0174(9) -0.0004(8) 0.0038(7) -0.0005(8)
C18 0.0189(10) 0.0192(10) 0.0164(9) 0.0000(8) 0.0074(8) -0.0029(8)
C19 0.0169(9) 0.0181(9) 0.0143(9) -0.0003(7) 0.0055(7) -0.0034(7)
C20 0.0150(9) 0.0160(9) 0.0167(9) 0.0014(7) 0.0040(7) -0.0021(7)
C21 0.0178(9) 0.0212(10) 0.0182(10) -0.0020(8) 0.0041(8) -0.0030(8)
C22 0.0172(9) 0.0164(9) 0.0175(9) 0.0001(7) 0.0065(8) -0.0044(7)
C23 0.0193(10) 0.0285(11) 0.0245(11) -0.0012(9) 0.0097(8) -0.0030(8)
C24 0.0171(10) 0.0272(11) 0.0288(12) -0.0005(9) 0.0081(9) -0.0023(8)
C25 0.0257(10) 0.0216(10) 0.0157(9) 0.0005(8) 0.0069(8) -0.0062(8)
C26 0.0277(11) 0.0213(10) 0.0233(11) 0.0047(8) 0.0072(9) -0.0059(8)
C27 0.0423(15) 0.0276(13) 0.0419(15) 0.0025(11) -0.0065(12) 0.0003(11)
C28 0.0288(11) 0.0167(10) 0.0235(10) 0.0059(8) 0.0091(9) -0.0047(8)
C29 0.0306(12) 0.0266(11) 0.0274(11) 0.0024(9) 0.0122(9) -0.0109(9)
C30 0.0397(14) 0.0382(15) 0.0381(14) 0.0021(12) 0.0071(12) -0.0208(12)
C31 0.073(2) 0.0283(14) 0.0302(14) -0.0058(11) 0.0104(14) -0.0189(13)
C32 0.0643(19) 0.0254(12) 0.0345(14) -0.0002(10) 0.0207(14) -0.0009(12)
C33 0.0370(13) 0.0220(11) 0.0319(12) 0.0051(9) 0.0142(10) 0.0018(10)

loop_
_atom_type_symbol
_atom_type_description
_atom_type_scat_dispersion_real
_atom_type_scat_dispersion_imag
_atom_type_scat_source
C C 0.0033 0.0016 'International Tables Vol C Tables 4.2.6.8 and 6.1.1.4'
H H 0.0000 0.0000 'International Tables Vol C Tables 4.2.6.8 and 6.1.1.4'
F F 0.0171 0.0103 'International Tables Vol C Tables 4.2.6.8 and 6.1.1.4'
N N 0.0061 0.0033 'International Tables Vol C Tables 4.2.6.8 and 6.1.1.4'
S S 0.1246 0.1234 'International Tables Vol C Tables 4.2.6.8 and 6.1.1.4'

loop_
_geom_angle_atom_site_label_1
_geom_angle_atom_site_label_2
_geom_angle_atom_site_label_3
_geom_angle
_geom_angle_site_symmetry_1
_geom_angle_site_symmetry_3
_geom_angle_publ_flag
C21 S2 C24 92.85(11) . . ?
C7 N1 H1 111(2) . . ?
C9 N1 C7 128.06(17) . . ?
C9 N1 H1 115(2) . . ?
C9 N2 C16 126.67(16) . . ?
C9 N2 C20 120.59(16) . . ?
C20 N2 C16 112.20(15) . . ?
F1 C1 C3 111.78(18) . . ?
F2 C1 F1 106.89(17) . . ?
F2 C1 F3 106.51(18) . . ?
F2 C1 C3 112.54(17) . . ?
F3 C1 F1 106.37(18) . . ?
F3 C1 C3 112.34(18) . . ?
F4 C2 F6 105.07(19) . . ?
F4 C2 C5 112.69(18) . . ?
F5 C2 F4 106.31(19) . . ?
F5 C2 F6 107.6(2) . . ?
F5 C2 C5 113.32(19) . . ?
F6 C2 C5 111.34(19) . . ?
C4 C3 C1 119.76(18) . . ?
C4 C3 C8 122.08(19) . . ?
C8 C3 C1 118.13(19) . . ?
C3 C4 H4 121.0 . . ?
C3 C4 C5 117.98(18) . . ?
C5 C4 H4 121.0 . . ?
C4 C5 C2 119.55(18) . . ?
C6 C5 C2 119.21(19) . . ?
C6 C5 C4 121.16(19) . . ?
C5 C6 H6 120.0 . . ?
C5 C6 C7 119.98(19) . . ?
C7 C6 H6 120.0 . . ?
C6 C7 N1 116.01(18) . . ?
C8 C7 N1 124.17(19) . . ?
C8 C7 C6 119.72(19) . . ?
C3 C8 C7 119.07(19) . . ?
C3 C8 H8 120.5 . . ?
C7 C8 H8 120.5 . . ?
N1 C9 S1 123.09(15) . . ?
N2 C9 S1 122.28(15) . . ?
N2 C9 N1 114.63(17) . . ?
C11 C10 C16 119.85(18) . . ?
C15 C10 C11 118.06(19) . . ?
C15 C10 C16 122.08(18) . . ?
C10 C11 H11 119.5 . . ?
C12 C11 C10 121.0(2) . . ?
C12 C11 H11 119.5 . . ?
C11 C12 H12 119.8 . . ?
C11 C12 C13 120.3(2) . . ?
C13 C12 H12 119.8 . . ?
C12 C13 H13 120.3 . . ?
C14 C13 C12 119.5(2) . . ?
C14 C13 H13 120.3 . . ?
C13 C14 H14 119.7 . . ?
C13 C14 C15 120.7(2) . . ?
C15 C14 H14 119.7 . . ?
C10 C15 C14 120.5(2) . . ?
C10 C15 H15 119.8 . . ?
C14 C15 H15 119.8 . . ?
N2 C16 C10 111.19(15) . . ?
N2 C16 C17 110.78(16) . . ?
N2 C16 C18 100.90(15) . . ?
C10 C16 C18 110.04(16) . . ?
C17 C16 C10 112.23(17) . . ?
C17 C16 C18 111.15(16) . . ?
C16 C17 H17A 109.5 . . ?
C16 C17 H17B 109.5 . . ?
C16 C17 H17C 109.5 . . ?
H17A C17 H17B 109.5 . . ?
H17A C17 H17C 109.5 . . ?
H17B C17 H17C 109.5 . . ?
C16 C18 H18A 110.5 . . ?
C16 C18 H18B 110.5 . . ?
C16 C18 C19 105.93(15) . . ?
H18A C18 H18B 108.7 . . ?
C19 C18 H18A 110.5 . . ?
C19 C18 H18B 110.5 . . ?
C18 C19 C25 110.65(16) . . ?
C20 C19 C18 100.43(15) . . ?
C20 C19 C25 111.69(17) . . ?
C22 C19 C18 110.82(17) . . ?
C22 C19 C20 112.36(16) . . ?
C22 C19 C25 110.54(16) . . ?
N2 C20 C19 104.55(16) . . ?
N2 C20 H20A 110.8 . . ?
N2 C20 H20B 110.8 . . ?
C19 C20 H20A 110.8 . . ?
C19 C20 H20B 110.8 . . ?
H20A C20 H20B 108.9 . . ?
S2 C21 H21 123.8 . . ?
C22 C21 S2 112.45(16) . . ?
C22 C21 H21 123.8 . . ?
C21 C22 C19 126.05(18) . . ?
C21 C22 C23 111.21(18) . . ?
C23 C22 C19 122.74(18) . . ?
C22 C23 H23 123.2 . . ?
C24 C23 C22 113.52(19) . . ?
C24 C23 H23 123.2 . . ?
S2 C24 H24 125.0 . . ?
C23 C24 S2 109.97(16) . . ?
C23 C24 H24 125.0 . . ?
C19 C25 H25A 108.3 . . ?
C19 C25 H25B 108.3 . . ?
H25A C25 H25B 107.4 . . ?
C26 C25 C19 115.88(17) . . ?
C26 C25 H25A 108.3 . . ?
C26 C25 H25B 108.3 . . ?
C27 C26 C25 120.3(2) . . ?
C27 C26 C28 120.3(2) . . ?
C28 C26 C25 119.41(19) . . ?
C26 C27 H27A 120.0 . . ?
C26 C27 H27B 120.0 . . ?
H27A C27 H27B 120.0 . . ?
C29 C28 C26 121.1(2) . . ?
C33 C28 C26 120.6(2) . . ?
C33 C28 C29 118.3(2) . . ?
C28 C29 H29 120.0 . . ?
C30 C29 C28 120.1(2) . . ?
C30 C29 H29 120.0 . . ?
C29 C30 H30 119.7 . . ?
C31 C30 C29 120.7(3) . . ?
C31 C30 H30 119.7 . . ?
C30 C31 H31 120.3 . . ?
C32 C31 C30 119.4(3) . . ?
C32 C31 H31 120.3 . . ?
C31 C32 H32 119.8 . . ?
C31 C32 C33 120.4(3) . . ?
C33 C32 H32 119.8 . . ?
C28 C33 H33 119.4 . . ?
C32 C33 C28 121.1(2) . . ?
C32 C33 H33 119.4 . . ?

loop_
_geom_bond_atom_site_label_1
_geom_bond_atom_site_label_2
_geom_bond_distance
_geom_bond_site_symmetry_2
_geom_bond_publ_flag
S1 C9 1.676(2) . ?
S2 C21 1.708(2) . ?
S2 C24 1.714(2) . ?
F1 C1 1.346(3) . ?
F2 C1 1.333(3) . ?
F3 C1 1.344(3) . ?
F4 C2 1.335(3) . ?
F5 C2 1.326(3) . ?
F6 C2 1.335(3) . ?
N1 C7 1.413(2) . ?
N1 C9 1.371(3) . ?
N1 H1 0.86(2) . ?
N2 C9 1.350(3) . ?
N2 C16 1.507(2) . ?
N2 C20 1.474(2) . ?
C1 C3 1.500(3) . ?
C2 C5 1.496(3) . ?
C3 C4 1.388(3) . ?
C3 C8 1.388(3) . ?
C4 H4 0.9500 . ?
C4 C5 1.394(3) . ?
C5 C6 1.383(3) . ?
C6 H6 0.9500 . ?
C6 C7 1.397(3) . ?
C7 C8 1.394(3) . ?
C8 H8 0.9500 . ?
C10 C11 1.401(3) . ?
C10 C15 1.397(3) . ?
C10 C16 1.535(3) . ?
C11 H11 0.9500 . ?
C11 C12 1.388(3) . ?
C12 H12 0.9500 . ?
C12 C13 1.389(4) . ?
C13 H13 0.9500 . ?
C13 C14 1.375(4) . ?
C14 H14 0.9500 . ?
C14 C15 1.400(3) . ?
C15 H15 0.9500 . ?
C16 C17 1.534(3) . ?
C16 C18 1.549(3) . ?
C17 H17A 0.9800 . ?
C17 H17B 0.9800 . ?
C17 H17C 0.9800 . ?
C18 H18A 0.9900 . ?
C18 H18B 0.9900 . ?
C18 C19 1.550(3) . ?
C19 C20 1.531(3) . ?
C19 C22 1.523(3) . ?
C19 C25 1.554(3) . ?
C20 H20A 0.9900 . ?
C20 H20B 0.9900 . ?
C21 H21 0.9500 . ?
C21 C22 1.362(3) . ?
C22 C23 1.433(3) . ?
C23 H23 0.9500 . ?
C23 C24 1.384(3) . ?
C24 H24 0.9500 . ?
C25 H25A 0.9900 . ?
C25 H25B 0.9900 . ?
C25 C26 1.512(3) . ?
C26 C27 1.330(3) . ?
C26 C28 1.489(3) . ?
C27 H27A 0.9500 . ?
C27 H27B 0.9500 . ?
C28 C29 1.400(3) . ?
C28 C33 1.393(3) . ?
C29 H29 0.9500 . ?
C29 C30 1.390(4) . ?
C30 H30 0.9500 . ?
C30 C31 1.387(4) . ?
C31 H31 0.9500 . ?
C31 C32 1.377(5) . ?
C32 H32 0.9500 . ?
C32 C33 1.383(4) . ?
C33 H33 0.9500 . ?
